data_4111391
loop_
_publ_author_name
'Yoshihiko Yamamoto'
'Keisuke Kinpara'
'Tomoaki Saigoku'
'Hideyuki Takagishi'
'Satoshi Okuda'
'Hisao Nishiyama'
'Kenji Itoh'

_publ_section_title
;
 Cp*RuCl-Catalyzed [2 + 2 + 2] Cycloadditions of \a,\w-Diynes with
 Electron-Deficient Carbon-Heteroatom Multiple Bonds Leading to
 Heterocycles
;
_journal_name_full 'Journal of the American Chemical Society'
_journal_page_first 605
_journal_page_last 613
_journal_paper_doi 10.1021/ja045694g
_journal_volume 127
_journal_year 2005
_chemical_formula_sum 'C13 H15 N O3'
_chemical_formula_weight 233.26
_chemical_name_systematic
; 
 ? 
;
_space_group_IT_number 33
_symmetry_cell_setting orthorhombic
_symmetry_space_group_name_Hall 'P 2c -2n'
_symmetry_space_group_name_H-M 'P n a 21'
_atom_sites_solution_hydrogens geom
_atom_sites_solution_primary direct
_atom_sites_solution_secondary difmap
_audit_creation_method SHELXL-97
_cell_angle_alpha 90.00
_cell_angle_beta 90.00
_cell_angle_gamma 90.00
_cell_formula_units_Z 4
_cell_length_a 8.0072(10)
_cell_length_b 21.705(3)
_cell_length_c 6.8803(9)
_cell_measurement_temperature 173(2)
_cell_volume 1195.8(3)
_computing_cell_refinement 'Bruker SMART'
_computing_data_collection 'Bruker SMART'
_computing_data_reduction 'Bruker SHELXTL'
_computing_molecular_graphics 'Bruker SHELXTL'
_computing_publication_material 'Bruker SHELXTL'
_computing_structure_refinement 'SHELXL-97 (Sheldrick, 1997)'
_computing_structure_solution 'SHELXS-97 (Sheldrick, 1990)'
_diffrn_ambient_temperature 173(2)
_diffrn_measured_fraction_theta_full 0.991
_diffrn_measured_fraction_theta_max 0.991
_diffrn_measurement_device_type 'CCD area detector'
_diffrn_measurement_method 'phi and omega scans'
_diffrn_radiation_monochromator graphite
_diffrn_radiation_source 'fine-focus sealed tube'
_diffrn_radiation_type MoK\a
_diffrn_radiation_wavelength 0.71073
_diffrn_reflns_av_R_equivalents 0.0256
_diffrn_reflns_av_sigmaI/netI 0.0224
_diffrn_reflns_limit_h_max 6
_diffrn_reflns_limit_h_min -10
_diffrn_reflns_limit_k_max 29
_diffrn_reflns_limit_k_min -29
_diffrn_reflns_limit_l_max 9
_diffrn_reflns_limit_l_min -9
_diffrn_reflns_number 8503
_diffrn_reflns_theta_full 29.14
_diffrn_reflns_theta_max 29.14
_diffrn_reflns_theta_min 1.88
_exptl_absorpt_coefficient_mu 0.092
_exptl_absorpt_correction_T_max 1.000000
_exptl_absorpt_correction_T_min 0.770515
_exptl_absorpt_correction_type empirical(SADABS)
_exptl_crystal_density_diffrn 1.296
_exptl_crystal_F_000 496
_exptl_crystal_size_max 0.1
_exptl_crystal_size_mid 0.4
_exptl_crystal_size_min 0.8
_refine_diff_density_max 0.472
_refine_diff_density_min -0.200
_refine_diff_density_rms 0.057
_refine_ls_abs_structure_details 'Flack H D (1983), Acta Cryst. A39, 876-881'
_refine_ls_abs_structure_Flack 2(3)
_refine_ls_extinction_method none
_refine_ls_goodness_of_fit_ref 0.854
_refine_ls_hydrogen_treatment mixed
_refine_ls_matrix_type full
_refine_ls_number_parameters 157
_refine_ls_number_reflns 3132
_refine_ls_number_restraints 1
_refine_ls_restrained_S_all 0.854
_refine_ls_R_factor_all 0.0736
_refine_ls_R_factor_gt 0.0559
_refine_ls_shift/su_max 0.616
_refine_ls_shift/su_mean 0.128
_refine_ls_structure_factor_coef Fsqd
_refine_ls_weighting_details 'calc w=1/[\s^2^(Fo^2^)+(0.2000P)^2^+0.0000P] where P=(Fo^2^+2Fc^2^)/3'
_refine_ls_weighting_scheme calc
_refine_ls_wR_factor_gt 0.1752
_refine_ls_wR_factor_ref 0.2123
_reflns_number_gt 2392
_reflns_number_total 3132
_reflns_threshold_expression >2sigma(I)
_cod_data_source_file ja045694gsi20041014_124325_3.cif
_cod_data_source_block 21ca
_cod_original_cell_volume 1195.7(3)
_cod_database_code 4111391

loop_
_symmetry_equiv_pos_as_xyz
'x, y, z'
'-x, -y, z+1/2'
'x+1/2, -y+1/2, z'
'-x+1/2, y+1/2, z+1/2'

loop_
_atom_site_label
_atom_site_type_symbol
_atom_site_fract_x
_atom_site_fract_y
_atom_site_fract_z
_atom_site_U_iso_or_equiv
_atom_site_adp_type
_atom_site_occupancy
_atom_site_symmetry_multiplicity
_atom_site_calc_flag
_atom_site_refinement_flags
C1 C 0.5262(2) 0.60088(8) 0.3761(8) 0.0318(4) Uani 1 1 d .
H1 H 0.4719 0.6387 0.3725 0.038 Uiso 1 1 calc R
C2 C 0.70002(19) 0.59962(7) 0.3774(8) 0.0268(3) Uani 1 1 d .
C3 C 0.82120(19) 0.65139(7) 0.3788(9) 0.0318(4) Uani 1 1 d .
C4 C 0.9981(2) 0.62332(7) 0.3777(9) 0.0321(4) Uani 1 1 d .
C5 C 0.9690(3) 0.55354(9) 0.3658(14) 0.0607(10) Uani 1 1 d .
H5A H 1.0118 0.5374 0.2442 0.073 Uiso 1 1 calc R
H5B H 1.0251 0.5328 0.4722 0.073 Uiso 1 1 calc R
C6 C 0.78444(19) 0.54392(7) 0.3785(9) 0.0300(3) Uani 1 1 d .
C7 C 0.69190(19) 0.48976(7) 0.3786(9) 0.0296(3) Uani 1 1 d .
H7 H 0.7435 0.4514 0.3772 0.036 Uiso 1 1 calc R
C8 C 0.51888(18) 0.49539(7) 0.3811(8) 0.0263(3) Uani 1 1 d .
C9 C 0.4097(2) 0.43845(7) 0.3801(9) 0.0306(4) Uani 1 1 d .
C10 C 0.4154(2) 0.32891(8) 0.3775(10) 0.0373(4) Uani 1 1 d .
H10A H 0.3480 0.3257 0.2608 0.045 Uiso 1 1 calc R
H10B H 0.3427 0.3253 0.4897 0.045 Uiso 1 1 calc R
C11 C 0.5455(3) 0.27952(8) 0.3807(13) 0.0522(5) Uani 1 1 d .
H11A H 0.6312 0.2891 0.2879 0.078 Uiso 1 1 calc R
H11B H 0.4952 0.2407 0.3481 0.078 Uiso 1 1 calc R
H11C H 0.5936 0.2771 0.5083 0.078 Uiso 1 1 calc R
C12 C 1.0934(6) 0.6462(2) 0.1983(5) 0.0466(11) Uani 1 1 d .
H12A H 1.1125 0.6897 0.2095 0.070 Uiso 1 1 calc R
H12B H 1.0287 0.6381 0.0836 0.070 Uiso 1 1 calc R
H12C H 1.1985 0.6252 0.1895 0.070 Uiso 1 1 calc R
C13 C 1.0872(5) 0.6434(2) 0.5606(5) 0.0509(13) Uani 1 1 d .
H13A H 1.0986 0.6874 0.5608 0.076 Uiso 1 1 calc R
H13B H 1.1958 0.6247 0.5652 0.076 Uiso 1 1 calc R
H13C H 1.0237 0.6308 0.6721 0.076 Uiso 1 1 calc R
N1 N 0.43510(17) 0.54929(6) 0.3798(7) 0.0331(3) Uani 1 1 d .
O1 O 0.78832(17) 0.70603(6) 0.3797(9) 0.0494(4) Uani 1 1 d .
O2 O 0.25970(16) 0.43863(6) 0.3789(9) 0.0471(4) Uani 1 1 d .
O3 O 0.50332(14) 0.38742(5) 0.3812(7) 0.0353(3) Uani 1 1 d .

loop_
_atom_site_aniso_label
_atom_site_aniso_U_11
_atom_site_aniso_U_22
_atom_site_aniso_U_33
_atom_site_aniso_U_23
_atom_site_aniso_U_13
_atom_site_aniso_U_12
C1 0.0241(7) 0.0271(7) 0.0442(9) 0.004(2) 0.0026(19) 0.0054(5)
C2 0.0245(7) 0.0259(7) 0.0300(7) -0.0009(19) 0.0018(17) 0.0034(5)
C3 0.0266(7) 0.0264(7) 0.0424(8) -0.003(2) 0.0065(19) 0.0027(6)
C4 0.0242(7) 0.0275(7) 0.0446(9) 0.001(2) -0.0049(19) 0.0015(5)
C5 0.0244(9) 0.0266(9) 0.131(3) -0.003(3) 0.016(3) 0.0026(6)
C6 0.0248(7) 0.0267(7) 0.0386(8) -0.002(2) 0.001(2) 0.0029(5)
C7 0.0271(7) 0.0254(7) 0.0364(8) -0.003(2) -0.0026(19) 0.0037(5)
C8 0.0257(7) 0.0281(7) 0.0249(7) 0.0016(19) 0.0000(18) -0.0005(5)
C9 0.0308(8) 0.0307(7) 0.0304(7) 0.002(2) 0.0035(19) -0.0023(6)
C10 0.0393(9) 0.0309(8) 0.0418(8) 0.003(2) 0.003(2) -0.0112(6)
C11 0.0540(12) 0.0258(8) 0.0769(14) 0.006(3) -0.002(4) -0.0074(7)
C12 0.045(2) 0.058(3) 0.037(2) 0.0070(19) -0.0011(15) 0.002(2)
C13 0.0352(19) 0.074(4) 0.043(2) -0.002(2) -0.0074(15) 0.021(2)
N1 0.0248(6) 0.0305(7) 0.0441(8) 0.0002(19) 0.004(2) 0.0023(5)
O1 0.0360(7) 0.0243(6) 0.0879(11) -0.001(2) -0.008(2) 0.0021(5)
O2 0.0287(7) 0.0399(7) 0.0727(9) 0.002(2) -0.001(2) -0.0038(5)
O3 0.0311(6) 0.0248(6) 0.0501(7) 0.0018(18) -0.0015(17) -0.0051(4)

loop_
_atom_type_symbol
_atom_type_description
_atom_type_scat_dispersion_real
_atom_type_scat_dispersion_imag
_atom_type_scat_source
C C 0.0033 0.0016 'International Tables Vol C Tables 4.2.6.8 and 6.1.1.4'
H H 0.0000 0.0000 'International Tables Vol C Tables 4.2.6.8 and 6.1.1.4'
N N 0.0061 0.0033 'International Tables Vol C Tables 4.2.6.8 and 6.1.1.4'
O O 0.0106 0.0060 'International Tables Vol C Tables 4.2.6.8 and 6.1.1.4'

loop_
_geom_angle_atom_site_label_1
_geom_angle_atom_site_label_2
_geom_angle_atom_site_label_3
_geom_angle
N1 C1 C2 121.95(14)
C6 C2 C1 120.34(14)
C6 C2 C3 109.98(13)
C1 C2 C3 129.68(14)
O1 C3 C2 126.68(15)
O1 C3 C4 125.79(15)
C2 C3 C4 107.53(12)
C13 C4 C3 108.4(4)
C13 C4 C5 113.6(5)
C3 C4 C5 104.54(13)
C13 C4 C12 110.00(17)
C3 C4 C12 109.5(4)
C5 C4 C12 110.6(5)
C6 C5 C4 106.53(15)
C7 C6 C2 118.57(14)
C7 C6 C5 130.19(15)
C2 C6 C5 111.11(14)
C6 C7 C8 117.18(13)
N1 C8 C7 124.87(14)
N1 C8 C9 114.88(12)
C7 C8 C9 120.24(14)
O2 C9 O3 124.28(14)
O2 C9 C8 125.11(15)
O3 C9 C8 110.61(13)
O3 C10 C11 106.79(15)
C1 N1 C8 117.08(13)
C9 O3 C10 116.88(12)

loop_
_geom_bond_atom_site_label_1
_geom_bond_atom_site_label_2
_geom_bond_distance
C1 N1 1.337(2)
C1 C2 1.392(2)
C2 C6 1.3850(19)
C2 C3 1.485(2)
C3 O1 1.2149(19)
C3 C4 1.542(2)
C4 C13 1.511(7)
C4 C5 1.534(3)
C4 C12 1.534(7)
C5 C6 1.495(3)
C6 C7 1.390(2)
C7 C8 1.391(2)
C8 N1 1.3485(19)
C8 C9 1.514(2)
C9 O2 1.201(2)
C9 O3 1.3378(19)
C10 O3 1.4522(18)
C10 C11 1.495(3)

loop_
_cod_related_entry_id
_cod_related_entry_database
_cod_related_entry_code
1 ChemSpider 30660437
